data_2217552
loop_
_publ_author_name
'Miklovi\<c, Jozef'
'Moncol, Jan'
'Miklo\<s, Du\<san'
'Seg\<la, Peter'
'Koman, Marian'

_publ_section_title
;
 <i>trans</i>-Tetraaquabis[3-(3-pyridyl)acrylato-\k<i>N</i>]cobalt(II)
;
_journal_coeditor_code HK2421
_journal_issue 2
_journal_name_full 'Acta Crystallographica Section E'
_journal_page_first m426
_journal_page_last m426
_journal_paper_doi 10.1107/S1600536808002559
_journal_volume 64
_journal_year 2008
_chemical_formula_iupac '[Co (C8 H6 N O2)2 (H2 O)4]'
_chemical_formula_moiety 'C16 H20 Co N2 O8'
_chemical_formula_sum 'C16 H20 Co N2 O8'
_chemical_formula_weight 427.27
_chemical_name_systematic
;
trans-Tetraaquabis[3-(3-pyridyl)acrylato-\kN]cobalt(II)
;
_space_group_IT_number 14
_symmetry_cell_setting monoclinic
_symmetry_space_group_name_Hall '-P 2yn'
_symmetry_space_group_name_H-M 'P 1 21/n 1'
_atom_sites_solution_hydrogens geom
_atom_sites_solution_primary direct
_atom_sites_solution_secondary difmap
_audit_creation_method SHELXL-97
_cell_angle_alpha 90.00
_cell_angle_beta 112.810(10)
_cell_angle_gamma 90.00
_cell_formula_units_Z 2
_cell_length_a 11.2350(10)
_cell_length_b 7.0200(10)
_cell_length_c 12.0120(10)
_cell_measurement_reflns_used 25
_cell_measurement_temperature 294(2)
_cell_measurement_theta_max 8.7
_cell_measurement_theta_min 2.5
_cell_volume 873.29(18)
_computing_cell_refinement 'XSCANS (Siemens, 1994)'
_computing_data_collection 'XSCANS (Siemens, 1994)'
_computing_data_reduction 'XSCANS (Siemens, 1994)'
_computing_molecular_graphics 'ORTEP-3 (Farrugia, 1997)'
_computing_publication_material 'enCIFer (Allen <i>et al.</i>,  2004)'
_computing_structure_refinement 'SHELXL97 (Sheldrick, 2008)'
_computing_structure_solution 'SHELXS97 (Sheldrick, 2008)'
_diffrn_ambient_temperature 294(2)
_diffrn_measured_fraction_theta_full 0.998
_diffrn_measured_fraction_theta_max 0.998
_diffrn_measurement_device_type 'Siemens P4'
_diffrn_measurement_method 2\q/\w
_diffrn_radiation_monochromator graphite
_diffrn_radiation_source 'fine-focus sealed tube'
_diffrn_radiation_type MoK\a
_diffrn_radiation_wavelength 0.71073
_diffrn_reflns_av_R_equivalents 0.0297
_diffrn_reflns_av_sigmaI/netI 0.0300
_diffrn_reflns_limit_h_max 15
_diffrn_reflns_limit_h_min -1
_diffrn_reflns_limit_k_max 9
_diffrn_reflns_limit_k_min -1
_diffrn_reflns_limit_l_max 15
_diffrn_reflns_limit_l_min -16
_diffrn_reflns_number 3307
_diffrn_reflns_theta_full 30.00
_diffrn_reflns_theta_max 30.00
_diffrn_reflns_theta_min 2.11
_diffrn_standards_decay_% 2.5
_diffrn_standards_interval_count 97
_diffrn_standards_number 3
_exptl_absorpt_coefficient_mu 1.032
_exptl_absorpt_correction_T_max 0.808
_exptl_absorpt_correction_T_min 0.672
_exptl_absorpt_correction_type psi-scan
_exptl_absorpt_process_details '(XEMP; Siemens, 1994)'
_exptl_crystal_colour pink
_exptl_crystal_density_diffrn 1.625
_exptl_crystal_density_method 'not measured'
_exptl_crystal_description block
_exptl_crystal_F_000 442
_exptl_crystal_size_max 0.40
_exptl_crystal_size_mid 0.25
_exptl_crystal_size_min 0.20
_refine_diff_density_max 0.648
_refine_diff_density_min -0.838
_refine_ls_extinction_method none
_refine_ls_goodness_of_fit_ref 1.101
_refine_ls_hydrogen_treatment constr
_refine_ls_matrix_type full
_refine_ls_number_parameters 124
_refine_ls_number_reflns 2533
_refine_ls_number_restraints 0
_refine_ls_restrained_S_all 1.101
_refine_ls_R_factor_all 0.0434
_refine_ls_R_factor_gt 0.0381
_refine_ls_shift/su_max 0.000
_refine_ls_shift/su_mean 0.000
_refine_ls_structure_factor_coef Fsqd
_refine_ls_weighting_details 'calc w=1/[\s^2^(Fo^2^)+(0.1034P)^2^+0.5011P] where P=(Fo^2^+2Fc^2^)/3'
_refine_ls_weighting_scheme calc
_refine_ls_wR_factor_gt 0.1492
_refine_ls_wR_factor_ref 0.1556
_reflns_number_gt 2255
_reflns_number_total 2533
_reflns_threshold_expression I>2\s(I)
_cod_data_source_file hk2421.cif
_cod_data_source_block I
_cod_original_sg_symbol_H-M 'P 21/n'
_cod_database_code 2217552
_cod_database_fobs_code 2217552

loop_
_symmetry_equiv_pos_as_xyz
'x, y, z'
'-x+1/2, y+1/2, -z+1/2'
'-x, -y, -z'
'x-1/2, -y-1/2, z-1/2'

loop_
_atom_site_type_symbol
_atom_site_label
_atom_site_fract_x
_atom_site_fract_y
_atom_site_fract_z
_atom_site_U_iso_or_equiv
_atom_site_adp_type
_atom_site_calc_flag
_atom_site_refinement_flags
_atom_site_occupancy
Co Co 0.5000 0.5000 0.5000 0.01873(16) Uani d S 1
N N1 0.44388(17) 0.5543(3) 0.65137(17) 0.0228(4) Uani d . 1
O O1 -0.13338(15) 0.6559(3) 0.61120(16) 0.0328(4) Uani d . 1
O O2 -0.12936(18) 0.5143(2) 0.77834(18) 0.0264(4) Uani d . 1
O O1W 0.38329(15) 0.2573(2) 0.45303(14) 0.0257(3) Uani d . 1
H H1W 0.3959 0.1739 0.4111 0.032 Uiso d R 1
H H2W 0.3072 0.2884 0.4306 0.032 Uiso d R 1
O O2W 0.33927(15) 0.6646(2) 0.39394(15) 0.0270(3) Uani d . 1
H H3W 0.2800 0.6092 0.3407 0.032 Uiso d R 1
H H4W 0.3567 0.7701 0.3751 0.032 Uiso d R 1
C C1 0.3185(2) 0.5672(3) 0.63318(19) 0.0236(4) Uani d . 1
H H1 0.2578 0.5545 0.5546 0.028 Uiso calc R 1
C C2 0.27363(19) 0.5986(3) 0.72477(19) 0.0217(4) Uani d . 1
C C3 0.3653(2) 0.6228(3) 0.84170(19) 0.0248(4) Uani d . 1
H H3 0.3400 0.6463 0.9055 0.030 Uiso calc R 1
C C4 0.4946(2) 0.6114(4) 0.86108(19) 0.0273(4) Uani d . 1
H H4 0.5574 0.6271 0.9384 0.033 Uiso calc R 1
C C5 0.5303(2) 0.5765(3) 0.7649(2) 0.0243(4) Uani d . 1
H H5 0.6177 0.5681 0.7795 0.029 Uiso calc R 1
C C6 0.1337(2) 0.6061(3) 0.69088(19) 0.0238(4) Uani d . 1
H H6 0.0838 0.6301 0.6100 0.029 Uiso calc R 1
C C7 0.0699(2) 0.5824(3) 0.7628(2) 0.0249(4) Uani d . 1
H H7 0.1153 0.5635 0.8452 0.030 Uiso calc R 1
C C8 -0.07372(19) 0.5859(3) 0.71227(19) 0.0216(4) Uani d . 1

loop_
_atom_site_aniso_label
_atom_site_aniso_U_11
_atom_site_aniso_U_22
_atom_site_aniso_U_33
_atom_site_aniso_U_12
_atom_site_aniso_U_13
_atom_site_aniso_U_23
Co 0.0127(2) 0.0260(2) 0.0190(2) -0.00015(12) 0.00773(16) -0.00068(12)
N1 0.0157(8) 0.0320(9) 0.0231(8) -0.0009(7) 0.0103(6) -0.0001(7)
O1 0.0190(7) 0.0495(10) 0.0296(8) -0.0006(7) 0.0091(6) 0.0048(7)
O2 0.0215(8) 0.0310(9) 0.0317(9) -0.0023(6) 0.0158(7) -0.0007(6)
O1W 0.0187(7) 0.0311(8) 0.0281(8) -0.0023(6) 0.0098(6) -0.0046(6)
O2W 0.0178(7) 0.0323(8) 0.0292(8) -0.0012(6) 0.0072(6) 0.0063(6)
C1 0.0155(8) 0.0353(11) 0.0219(9) -0.0015(8) 0.0092(7) -0.0026(8)
C2 0.0167(8) 0.0272(9) 0.0240(9) -0.0002(7) 0.0108(7) -0.0010(7)
C3 0.0220(9) 0.0341(11) 0.0209(9) 0.0016(8) 0.0111(8) -0.0010(8)
C4 0.0205(9) 0.0390(11) 0.0204(9) 0.0006(8) 0.0058(7) -0.0017(8)
C5 0.0166(9) 0.0301(11) 0.0265(10) -0.0004(8) 0.0086(8) -0.0012(8)
C6 0.0168(8) 0.0306(10) 0.0252(9) 0.0005(7) 0.0097(7) -0.0011(8)
C7 0.0169(9) 0.0337(11) 0.0256(9) -0.0012(8) 0.0098(7) -0.0030(8)
C8 0.0179(8) 0.0248(9) 0.0252(9) -0.0014(7) 0.0117(7) -0.0046(7)

loop_
_atom_type_symbol
_atom_type_description
_atom_type_scat_dispersion_real
_atom_type_scat_dispersion_imag
_atom_type_scat_source
C C 0.0033 0.0016 'International Tables Vol C Tables 4.2.6.8 and 6.1.1.4'
H H 0.0000 0.0000 'International Tables Vol C Tables 4.2.6.8 and 6.1.1.4'
N N 0.0061 0.0033 'International Tables Vol C Tables 4.2.6.8 and 6.1.1.4'
O O 0.0106 0.0060 'International Tables Vol C Tables 4.2.6.8 and 6.1.1.4'
Co Co 0.3494 0.9721 'International Tables Vol C Tables 4.2.6.8 and 6.1.1.4'

loop_
_geom_angle_atom_site_label_1
_geom_angle_atom_site_label_2
_geom_angle_atom_site_label_3
_geom_angle_site_symmetry_1
_geom_angle_site_symmetry_3
_geom_angle
_geom_angle_publ_flag
O1W Co O1W 3_666 . 180.0 ?
O1W Co O2W 3_666 3_666 89.02(6) ?
O1W Co O2W . 3_666 90.98(6) ?
O1W Co O2W 3_666 . 90.98(6) ?
O1W Co O2W . . 89.02(6) yes
O2W Co O2W 3_666 . 180.0 ?
O1W Co N1 3_666 3_666 90.78(7) ?
O1W Co N1 . 3_666 89.22(7) ?
O2W Co N1 3_666 3_666 87.20(7) ?
O2W Co N1 . 3_666 92.80(7) ?
O1W Co N1 3_666 . 89.22(7) ?
O1W Co N1 . . 90.78(7) yes
O2W Co N1 3_666 . 92.80(7) ?
O2W Co N1 . . 87.20(7) yes
N1 Co N1 3_666 . 180.0 ?
C5 N1 C1 . . 117.26(18) ?
C5 N1 Co . . 122.64(14) ?
C1 N1 Co . . 120.10(14) ?
Co O1W H1W . . 120.6 ?
Co O1W H2W . . 109.7 ?
H1W O1W H2W . . 113.2 ?
Co O2W H3W . . 117.2 ?
Co O2W H4W . . 114.9 ?
H3W O2W H4W . . 115.0 ?
N1 C1 C2 . . 124.1(2) ?
N1 C1 H1 . . 118.0 ?
C2 C1 H1 . . 118.0 ?
C3 C2 C1 . . 117.57(19) ?
C3 C2 C6 . . 124.77(18) ?
C1 C2 C6 . . 117.65(19) ?
C4 C3 C2 . . 118.75(19) ?
C4 C3 H3 . . 120.6 ?
C2 C3 H3 . . 120.6 ?
C3 C4 C5 . . 119.7(2) ?
C3 C4 H4 . . 120.1 ?
C5 C4 H4 . . 120.1 ?
N1 C5 C4 . . 122.64(19) ?
N1 C5 H5 . . 118.7 ?
C4 C5 H5 . . 118.7 ?
C7 C6 C2 . . 127.3(2) ?
C7 C6 H6 . . 116.4 ?
C2 C6 H6 . . 116.4 ?
C6 C7 C8 . . 120.3(2) ?
C6 C7 H7 . . 119.8 ?
C8 C7 H7 . . 119.8 ?
O1 C8 O2 . . 123.5(2) ?
O1 C8 C7 . . 119.73(19) ?
O2 C8 C7 . . 116.8(2) ?

loop_
_geom_bond_atom_site_label_1
_geom_bond_atom_site_label_2
_geom_bond_site_symmetry_2
_geom_bond_distance
_geom_bond_publ_flag
Co O1W 3_666 2.0895(16) ?
Co O1W . 2.0895(16) yes
Co O2W 3_666 2.1061(16) ?
Co O2W . 2.1061(16) yes
Co N1 3_666 2.1765(18) ?
Co N1 . 2.1765(18) yes
N1 C5 . 1.342(3) ?
N1 C1 . 1.343(3) ?
O1 C8 . 1.238(3) ?
O2 C8 . 1.288(3) ?
O1W H1W . 0.82 ?
O1W H2W . 0.82 ?
O2W H3W . 0.82 ?
O2W H4W . 0.82 ?
C1 C2 . 1.394(3) ?
C1 H1 . 0.9300 ?
C2 C3 . 1.393(3) ?
C2 C6 . 1.465(3) ?
C3 C4 . 1.382(3) ?
C3 H3 . 0.9300 ?
C4 C5 . 1.384(3) ?
C4 H4 . 0.9300 ?
C5 H5 . 0.9300 ?
C6 C7 . 1.329(3) ?
C6 H6 . 0.9300 ?
C7 C8 . 1.488(3) ?
C7 H7 . 0.9300 ?

loop_
_geom_hbond_atom_site_label_D
_geom_hbond_atom_site_label_H
_geom_hbond_atom_site_label_A
_geom_hbond_site_symmetry_A
_geom_hbond_distance_DH
_geom_hbond_distance_HA
_geom_hbond_distance_DA
_geom_hbond_angle_DHA
O2W H3W O2 3_566 0.82 1.95 2.764(3) 174.8
O2W H4W O2 4_675 0.82 1.95 2.741(2) 161.4
O1W H2W O1 3_566 0.82 1.86 2.678(2) 175.2
O1W H1W O2 4_665 0.82 2.00 2.798(2) 162.7

loop_
_geom_torsion_atom_site_label_1
_geom_torsion_atom_site_label_2
_geom_torsion_atom_site_label_3
_geom_torsion_atom_site_label_4
_geom_torsion_site_symmetry_1
_geom_torsion
O1W Co N1 C5 3_666 -54.14(19)
O1W Co N1 C5 . 125.86(19)
O2W Co N1 C5 3_666 34.84(19)
O2W Co N1 C5 . -145.16(19)
O1W Co N1 C1 3_666 125.68(19)
O1W Co N1 C1 . -54.32(19)
O2W Co N1 C1 3_666 -145.34(19)
O2W Co N1 C1 . 34.66(19)
C5 N1 C1 C2 . -1.2(4)
Co N1 C1 C2 . 178.93(18)
N1 C1 C2 C3 . 1.8(4)
N1 C1 C2 C6 . -179.0(2)
C1 C2 C3 C4 . -1.1(3)
C6 C2 C3 C4 . 179.7(2)
C2 C3 C4 C5 . 0.0(4)
C1 N1 C5 C4 . 0.0(4)
Co N1 C5 C4 . 179.86(18)
C3 C4 C5 N1 . 0.5(4)
C3 C2 C6 C7 . -20.7(4)
C1 C2 C6 C7 . 160.2(2)
C2 C6 C7 C8 . -177.2(2)
C6 C7 C8 O1 . -17.7(3)
C6 C7 C8 O2 . 162.4(2)
